data_2203472
loop_
_publ_author_name
'Fang, Rui-Qin'
'Zhang, Xian-Ming'
'Wu, Hai-Shun'
'Ng^a^, Seik Weng'

_publ_section_title
;
 Tetraaquabis(4-pyridylthioacetato)copper(II)
;
_journal_issue 4
_journal_name_full 'Acta Crystallographica Section E'
_journal_page_first m401
_journal_page_last m402
_journal_paper_doi 10.1107/S1600536804005331
_journal_volume 60
_journal_year 2004
_chemical_formula_iupac '[Cu (C7 H6 N O2 S)2 (H2 O)4]'
_chemical_formula_moiety '2C7 H6 N O2 S, 4H2 O, Cu'
_chemical_formula_sum 'C14 H20 Cu N2 O8 S2'
_chemical_formula_weight 471.98
_chemical_name_systematic
;
Tetraaquabis(4-pyridylthioactetato)copper(II)
;
_space_group_IT_number 14
_symmetry_cell_setting monoclinic
_symmetry_space_group_name_Hall '-P 2yab'
_symmetry_space_group_name_H-M 'P 1 21/a 1'
_atom_sites_solution_hydrogens geom
_atom_sites_solution_primary direct
_atom_sites_solution_secondary difmap
_audit_creation_method SHELXL-97
_cell_angle_alpha 90
_cell_angle_beta 107.435(2)
_cell_angle_gamma 90
_cell_formula_units_Z 2
_cell_length_a 7.4810(10)
_cell_length_b 10.453(2)
_cell_length_c 12.123(2)
_cell_measurement_reflns_used 1559
_cell_measurement_temperature 298(2)
_cell_measurement_theta_max 26.4
_cell_measurement_theta_min 2.7
_cell_volume 904.5(3)
_computing_cell_refinement 'SAINT (Bruker, 2002)'
_computing_data_collection 'SMART (Bruker, 2002)'
_computing_data_reduction SAINT
_computing_molecular_graphics 'ORTEPII (Johnson, 1976)'
_computing_publication_material SHELXL97
_computing_structure_refinement 'SHELXL97 (Sheldrick, 1997)'
_diffrn_ambient_temperature 298(2)
_diffrn_measured_fraction_theta_full 0.978
_diffrn_measured_fraction_theta_max 0.978
_diffrn_measurement_device_type 'Bruker SMART APEX area-detector'
_diffrn_measurement_method '\f and \w scan'
_diffrn_radiation_monochromator graphite
_diffrn_radiation_source 'fine-focus sealed tube'
_diffrn_radiation_type MoK\a
_diffrn_radiation_wavelength 0.71073
_diffrn_reflns_av_R_equivalents 0.03
_diffrn_reflns_av_sigmaI/netI 0.046
_diffrn_reflns_limit_h_max 9
_diffrn_reflns_limit_h_min -9
_diffrn_reflns_limit_k_max 13
_diffrn_reflns_limit_k_min -13
_diffrn_reflns_limit_l_max 15
_diffrn_reflns_limit_l_min -10
_diffrn_reflns_number 4867
_diffrn_reflns_theta_full 27.05
_diffrn_reflns_theta_max 27.1
_diffrn_reflns_theta_min 1.8
_diffrn_standards_decay_% 0
_diffrn_standards_interval_time 0
_diffrn_standards_number 0
_exptl_absorpt_coefficient_mu 1.49
_exptl_absorpt_correction_T_max 0.929
_exptl_absorpt_correction_T_min 0.529
_exptl_absorpt_correction_type multi-scan
_exptl_absorpt_process_details 'SADABS (Bruker, 2002)'
_exptl_crystal_colour Blue
_exptl_crystal_density_diffrn 1.733
_exptl_crystal_description Prism
_exptl_crystal_F_000 486
_exptl_crystal_size_max 0.20
_exptl_crystal_size_mid 0.16
_exptl_crystal_size_min 0.05
_refine_diff_density_max 0.888
_refine_diff_density_min -0.680
_refine_ls_extinction_method none
_refine_ls_goodness_of_fit_ref 1.196
_refine_ls_hydrogen_treatment mixed
_refine_ls_matrix_type full
_refine_ls_number_parameters 136
_refine_ls_number_reflns 1953
_refine_ls_number_restraints 6
_refine_ls_restrained_S_all 1.194
_refine_ls_R_factor_all 0.0681
_refine_ls_R_factor_gt 0.0590
_refine_ls_shift/su_max 0.001
_refine_ls_shift/su_mean 0.001
_refine_ls_structure_factor_coef Fsqd
_refine_ls_weighting_details 'calc w=1/[\s^2^(Fo^2^)+(0.0727P)^2^+3.5831P] where P=(Fo^2^+2Fc^2^)/3'
_refine_ls_weighting_scheme calc
_refine_ls_wR_factor_gt 0.1811
_refine_ls_wR_factor_ref 0.1859
_reflns_number_gt 1671
_reflns_number_total 1953
_reflns_threshold_expression I>2\s(I)
_cod_data_source_file na6303.cif
_cod_data_source_block I
_cod_depositor_comments
;
The following automatic conversions were performed:
'_symmetry_cell_setting' value 'Monoclinic' changed to 'monoclinic'
according to '/home/saulius/struct/CIF-dictionaries/cif_core.dic'
dictionary named 'cif_core.dic' version 2.4.1 from
2010-06-29.

'_exptl_absorpt_correction_type' value 'Multi-scan' changed
to 'multi-scan' according to
'/home/saulius/struct/CIF-dictionaries/cif_core.dic' dictionary named
'cif_core.dic' version 2.4.1 from 2010-06-29.

Automatic conversion script
Id: cif_fix_enum 1527 2010-12-29 10:47:43Z saulius 

The following automatic conversions were performed:

'_symmetry_cell_setting' value 'Monoclinic' changed to 'monoclinic'
according to /home/saulius/struct/CIF-dictionaries/cif_core.dic
dictionary named 'cif_core.dic' version 2.4.1 from
2010-06-29.

'_exptl_absorpt_correction_type' value 'Multi-scan'
changed to 'multi-scan' according to
/home/saulius/struct/CIF-dictionaries/cif_core.dic dictionary named
'cif_core.dic' version 2.4.1 from 2010-06-29.

Automatic conversion script
Id: cif_fix_values 1715 2011-07-08 13:25:40Z adriana 
;
_cod_original_cell_volume 904.4(3)
_cod_original_sg_symbol_H-M 'P 21/a'
_cod_database_code 2203472
_cod_database_fobs_code 2203472

loop_
_symmetry_equiv_pos_as_xyz
'x, y, z'
'-x+1/2, y+1/2, -z'
'-x, -y, -z'
'x-1/2, -y-1/2, z'

loop_
_atom_site_label
_atom_site_fract_x
_atom_site_fract_y
_atom_site_fract_z
_atom_site_U_iso_or_equiv
_atom_site_adp_type
_atom_site_calc_flag
_atom_site_refinement_flags
_atom_site_occupancy
_atom_site_type_symbol
Cu1 0.5000 0.5000 0.5000 0.0206(3) Uani d S 1 Cu
S1 0.9169(2) 0.69525(13) 1.03472(11) 0.0298(4) Uani d . 1 S
O1 1.0718(6) 0.6958(4) 1.2808(4) 0.0368(10) Uani d . 1 O
O2 0.9389(6) 0.5173(5) 1.3214(3) 0.0406(11) Uani d . 1 O
O1w 0.5795(6) 0.3165(4) 0.5572(3) 0.0275(8) Uani d D 1 O
H1w1 0.513(6) 0.298(6) 0.601(4) 0.033 Uiso d D 1 H
H1w2 0.695(2) 0.312(6) 0.595(4) 0.033 Uiso d D 1 H
O2w 0.7638(6) 0.5327(5) 0.4895(4) 0.0349(10) Uani d D 1 O
H2w1 0.789(9) 0.516(6) 0.427(3) 0.042 Uiso d D 1 H
H2w2 0.841(7) 0.496(6) 0.546(3) 0.042 Uiso d D 1 H
N1 0.5949(6) 0.5710(4) 0.6698(3) 0.0224(9) Uani d . 1 N
C1 0.9664(7) 0.6011(5) 1.2538(4) 0.0273(11) Uani d . 1 C
C2 0.8546(8) 0.5812(6) 1.1288(4) 0.0303(12) Uani d . 1 C
H2a 0.7222 0.5893 1.1209 0.036 Uiso calc R 1 H
H2b 0.8764 0.4953 1.1055 0.036 Uiso calc R 1 H
C3 0.6899(8) 0.6815(5) 0.6940(4) 0.0289(12) Uani d . 1 C
H3 0.6935 0.7333 0.6323 0.035 Uiso calc R 1 H
C4 0.7816(8) 0.7230(5) 0.8033(4) 0.0292(12) Uani d . 1 C
H4 0.8438 0.8012 0.8146 0.035 Uiso calc R 1 H
C5 0.7809(7) 0.6466(5) 0.8976(4) 0.0220(10) Uani d . 1 C
C6 0.6744(7) 0.5334(5) 0.8736(4) 0.0240(10) Uani d . 1 C
H6 0.6628 0.4814 0.9333 0.029 Uiso calc R 1 H
C7 0.5879(7) 0.5015(5) 0.7605(4) 0.0232(10) Uani d . 1 C
H7 0.5194 0.4258 0.7461 0.028 Uiso calc R 1 H

loop_
_atom_site_aniso_label
_atom_site_aniso_U_11
_atom_site_aniso_U_22
_atom_site_aniso_U_33
_atom_site_aniso_U_12
_atom_site_aniso_U_13
_atom_site_aniso_U_23
Cu1 0.0240(5) 0.0225(5) 0.0140(4) -0.0002(3) 0.0036(3) 0.0009(3)
S1 0.0335(7) 0.0338(7) 0.0179(6) -0.0082(5) 0.0012(5) -0.0037(5)
O1 0.037(2) 0.039(2) 0.026(2) 0.0028(18) -0.0015(17) -0.0081(17)
O2 0.042(2) 0.061(3) 0.0172(19) 0.002(2) 0.0066(17) 0.0047(19)
O1w 0.032(2) 0.0256(19) 0.0211(18) 0.0024(16) 0.0022(15) 0.0047(15)
O2w 0.0235(19) 0.055(3) 0.025(2) 0.0010(18) 0.0060(16) 0.0054(19)
N1 0.026(2) 0.025(2) 0.0148(19) -0.0032(17) 0.0038(16) -0.0014(16)
C1 0.026(3) 0.037(3) 0.017(2) 0.012(2) 0.004(2) -0.003(2)
C2 0.033(3) 0.035(3) 0.018(2) -0.001(2) 0.001(2) 0.001(2)
C3 0.040(3) 0.028(3) 0.016(2) -0.006(2) 0.003(2) 0.004(2)
C4 0.037(3) 0.027(3) 0.021(3) -0.010(2) 0.004(2) -0.001(2)
C5 0.021(2) 0.025(2) 0.018(2) 0.0001(19) 0.0018(18) -0.0042(19)
C6 0.031(3) 0.023(2) 0.018(2) -0.002(2) 0.008(2) 0.0025(19)
C7 0.029(3) 0.018(2) 0.022(2) -0.0032(19) 0.005(2) -0.0013(19)

loop_
_atom_type_symbol
_atom_type_description
_atom_type_scat_dispersion_real
_atom_type_scat_dispersion_imag
_atom_type_scat_source
C C 0.0033 0.0016 'International Tables Vol C Tables 4.2.6.8 and 6.1.1.4'
H H 0.0000 0.0000 'International Tables Vol C Tables 4.2.6.8 and 6.1.1.4'
N N 0.0061 0.0033 'International Tables Vol C Tables 4.2.6.8 and 6.1.1.4'
O O 0.0106 0.0060 'International Tables Vol C Tables 4.2.6.8 and 6.1.1.4'
S S 0.1246 0.1234 'International Tables Vol C Tables 4.2.6.8 and 6.1.1.4'
Cu Cu 0.3201 1.2651 'International Tables Vol C Tables 4.2.6.8 and 6.1.1.4'

loop_
_geom_angle_atom_site_label_1
_geom_angle_atom_site_label_2
_geom_angle_atom_site_label_3
_geom_angle_site_symmetry_1
_geom_angle_site_symmetry_3
_geom_angle
_geom_angle_publ_flag
O1w Cu1 O1w . 3_666 180 ?
O1w Cu1 O2w . . 89.4(2) yes
O1w Cu1 O2w . 3_666 90.6(2) yes
O1w Cu1 N1 . . 91.2(2) yes
O1w Cu1 N1 . 3_666 88.9(2) yes
O1w Cu1 O2w 3_666 . 90.6(2) ?
O1w Cu1 O2w 3_666 3_666 89.4(2) ?
O1w Cu1 N1 3_666 . 88.9(2) ?
O1w Cu1 N1 3_666 3_666 91.2(2) ?
O2w Cu1 O2w . 3_666 180 ?
O2w Cu1 N1 . . 87.3(2) yes
O2w Cu1 N1 . 3_666 92.7(2) yes
O2w Cu1 N1 3_666 . 92.7(2) ?
O2w Cu1 N1 3_666 3_666 87.3(2) ?
N1 Cu1 N1 . 3_666 180 ?
C5 S1 C2 . . 102.8(3) ?
Cu1 O1w H1w1 . . 105 ?
Cu1 O1w H1w2 . . 112 ?
H1w1 O1w H1w2 . . 110 ?
Cu1 O2w H2w1 . . 120 ?
Cu1 O2w H2w2 . . 108 ?
H2w1 O2w H2w2 . . 111 ?
C7 N1 C3 . . 116.0(4) ?
C7 N1 Cu1 . . 122.1(3) ?
C3 N1 Cu1 . . 121.3(3) ?
O1 C1 O2 . . 126.6(5) ?
O1 C1 C2 . . 119.3(5) ?
O2 C1 C2 . . 114.1(5) ?
C1 C2 S1 . . 111.9(4) ?
C1 C2 H2a . . 109.2 ?
S1 C2 H2a . . 109.2 ?
C1 C2 H2b . . 109.2 ?
S1 C2 H2b . . 109.2 ?
H2a C2 H2b . . 107.9 ?
N1 C3 C4 . . 124.3(5) ?
N1 C3 H3 . . 117.8 ?
C4 C3 H3 . . 117.8 ?
C3 C4 C5 . . 119.2(5) ?
C3 C4 H4 . . 120.4 ?
C5 C4 H4 . . 120.4 ?
C4 C5 C6 . . 116.9(4) ?
C4 C5 S1 . . 118.0(4) ?
C6 C5 S1 . . 125.1(4) ?
C7 C6 C5 . . 118.7(5) ?
C7 C6 H6 . . 120.7 ?
C5 C6 H6 . . 120.7 ?
N1 C7 C6 . . 124.7(5) ?
N1 C7 H7 . . 117.6 ?
C6 C7 H7 . . 117.6 ?

loop_
_geom_bond_atom_site_label_1
_geom_bond_atom_site_label_2
_geom_bond_site_symmetry_2
_geom_bond_distance
_geom_bond_publ_flag
Cu1 O1w . 2.066(4) yes
Cu1 O1w 3_666 2.066(4) ?
Cu1 O2w . 2.044(4) yes
Cu1 O2w 3_666 2.044(4) ?
Cu1 N1 . 2.101(4) yes
Cu1 N1 3_666 2.101(4) ?
S1 C5 . 1.745(5) ?
S1 C2 . 1.805(6) ?
O1 C1 . 1.246(7) ?
O2 C1 . 1.258(7) ?
O1w H1w1 . 0.85 ?
O1w H1w2 . 0.85 ?
O2w H2w1 . 0.85 ?
O2w H2w2 . 0.85 ?
N1 C7 . 1.332(7) ?
N1 C3 . 1.342(7) ?
C1 C2 . 1.509(7) ?
C2 H2a . 0.9700 ?
C2 H2b . 0.9700 ?
C3 C4 . 1.368(7) ?
C3 H3 . 0.9300 ?
C4 C5 . 1.397(7) ?
C4 H4 . 0.9300 ?
C5 C6 . 1.407(7) ?
C6 C7 . 1.371(7) ?
C6 H6 . 0.9300 ?
C7 H7 . 0.9300 ?

loop_
_geom_hbond_atom_site_label_D
_geom_hbond_atom_site_label_H
_geom_hbond_atom_site_label_A
_geom_hbond_site_symmetry_A
_geom_hbond_distance_DH
_geom_hbond_distance_HA
_geom_hbond_distance_DA
_geom_hbond_angle_DHA
_geom_hbond_publ_flag
O1w H1w2 O1 3_767 0.85 1.94 2.758(6) 163 yes
O1w H1w1 O1 2_647 0.85 2.04 2.840(6) 157 yes
O2w H2w1 O2 1_554 0.85 1.94 2.738(6) 156 yes
O2w H2w2 O2 3_767 0.85 1.93 2.724(6) 156 yes
C7 H7 O1 2_647 0.93 2.49 3.395(6) 163 yes

loop_
_geom_torsion_atom_site_label_1
_geom_torsion_atom_site_label_2
_geom_torsion_atom_site_label_3
_geom_torsion_atom_site_label_4
_geom_torsion_site_symmetry_1
_geom_torsion
O2w Cu1 N1 C7 3_666 58.3(4)
O2w Cu1 N1 C7 . -121.7(4)
O1w Cu1 N1 C7 . -32.4(4)
O1w Cu1 N1 C7 3_666 147.6(4)
O2w Cu1 N1 C3 3_666 -131.3(4)
O2w Cu1 N1 C3 . 48.7(4)
O1w Cu1 N1 C3 . 138.1(4)
O1w Cu1 N1 C3 3_666 -41.9(4)
O1 C1 C2 S1 . 6.5(7)
O2 C1 C2 S1 . -174.4(4)
C5 S1 C2 C1 . 176.7(4)
C7 N1 C3 C4 . 2.1(8)
Cu1 N1 C3 C4 . -168.9(5)
N1 C3 C4 C5 . 0.8(9)
C3 C4 C5 C6 . -3.7(8)
C3 C4 C5 S1 . 174.2(5)
C2 S1 C5 C4 . 174.0(4)
C2 S1 C5 C6 . -8.2(5)
C4 C5 C6 C7 . 3.7(8)
S1 C5 C6 C7 . -174.1(4)
C3 N1 C7 C6 . -2.1(8)
Cu1 N1 C7 C6 . 168.8(4)
C5 C6 C7 N1 . -0.8(8)
